data_7160506
loop_
_publ_author_name
'Salim, Maruan D.'
'Ferrara, Isabella'
'Blacque, Olivier'
'Gademann, Karl'

_publ_section_title
;
 Synthesis of 2-acetylnoviosamine derivatives by hydrogenolytic cleavage
 of a spirocyclopropane.
;
_journal_issue 20
_journal_name_full 'Organic &amp; biomolecular chemistry'
_journal_page_first 4873
_journal_page_last 4878
_journal_paper_doi 10.1039/d5ob00469a
_journal_volume 23
_journal_year 2025
_chemical_absolute_configuration ad
_chemical_formula_moiety 'C21 H29 N O6'
_chemical_formula_sum 'C21 H29 N O6'
_chemical_formula_weight 391.45
_space_group_crystal_system orthorhombic
_space_group_IT_number 19
_space_group_name_Hall 'P 2ac 2ab'
_space_group_name_H-M_alt 'P 21 21 21'
_atom_sites_solution_hydrogens mixed
_atom_sites_solution_primary dual
_audit_creation_date 2023-07-19
_audit_creation_method
;
Olex2 1.5
(compiled 2023.03.06 svn.rbb2c1857 for OlexSys, GUI svn.r6748)
;
_audit_update_record
;
2025-03-10 deposited with the CCDC.	2025-04-17 downloaded from the CCDC.
;
_cell_angle_alpha 90
_cell_angle_beta 90
_cell_angle_gamma 90
_cell_formula_units_Z 12
_cell_length_a 14.7354(2)
_cell_length_b 15.1012(2)
_cell_length_c 29.1138(3)
_cell_measurement_reflns_used 32084
_cell_measurement_temperature 160.0(1)
_cell_measurement_theta_max 76.3580
_cell_measurement_theta_min 2.9940
_cell_volume 6478.47(14)
_computing_cell_refinement 'CrysAlisPro 1.171.42.93a (Rigaku OD, 2023)'
_computing_data_collection 'CrysAlisPro 1.171.42.93a (Rigaku OD, 2023)'
_computing_data_reduction 'CrysAlisPro 1.171.42.93a (Rigaku OD, 2023)'
_computing_molecular_graphics 'Olex2 1.5 (Dolomanov et al., 2009)'
_computing_publication_material 'Olex2 1.5 (Dolomanov et al., 2009)'
_computing_structure_refinement 'SHELXL (Sheldrick, 2015b)'
_computing_structure_solution 'SHELXT (Sheldrick, 2015a)'
_diffrn_ambient_environment N~2~
_diffrn_ambient_temperature 160.0(1)
_diffrn_detector 'CCD plate'
_diffrn_detector_area_resol_mean 10.3801
_diffrn_detector_type Atlas
_diffrn_measured_fraction_theta_full 1.000
_diffrn_measured_fraction_theta_max 0.995
_diffrn_measurement_details
;
List of Runs (angles in degrees, time in seconds):

  # Type    Start    End  Width  t~exp~   \w     \q     \k     \f   Frames
#--------------------------------------------------------------------------
  1  \w   -116.00 -63.00   1.00    4.00    --  -41.01-147.00  18.00   53
  2  \w    -67.00  35.00   1.00    4.00    --  -41.01  37.00 120.00  102
  3  \w     15.00 117.00   1.00    4.00    --   41.01  37.00 -30.00  102
  4  \w    113.00 178.00   1.00   16.00    --  113.00  61.00 150.00   65
  5  \w    115.00 178.00   1.00   16.00    --  113.00  77.00 -30.00   63
  6  \w     29.00 107.00   1.00   16.00    --  113.00 -94.00 120.00   78
  7  \w    115.00 178.00   1.00   16.00    --  113.00  77.00  60.00   63
  8  \w    115.00 178.00   1.00   16.00    --  113.00  77.00   0.00   63
  9  \w     38.00 109.00   1.00   16.00    --  113.00-111.00  60.00   71
 10  \w    113.00 178.00   1.00   16.00    --  113.00  61.00 120.00   65
 11  \w     97.00 178.00   1.00   16.00    --  113.00  45.00-180.00   81
 12  \w     38.00 109.00   1.00   16.00    --  113.00-111.00  30.00   71
 13  \w     38.00 109.00   1.00   16.00    --  113.00-111.00 -30.00   71
 14  \w     38.00 109.00   1.00   16.00    --  113.00-111.00 -60.00   71
 15  \w    115.00 178.00   1.00   16.00    --  113.00  77.00 -60.00   63
 16  \w    -87.00 -20.00   1.00    4.00    --  -41.01 125.00-120.00   67
 17  \w     11.00 115.00   1.00    4.00    --   41.01  61.00-161.00  104
 18  \w     15.00 117.00   1.00    4.00    --   41.01  37.00 120.00  102
 19  \w     82.00 178.00   1.00   16.00    --  113.00  30.00   0.00   96
 20  \w     82.00 178.00   1.00   16.00    --  113.00  30.00  90.00   96
 21  \w     83.00 178.00   1.00   16.00    --  113.00  61.00-161.00   95
 22  \w     83.00 178.00   1.00   16.00    --  113.00  59.00  28.00   95
 23  \w     82.00 178.00   1.00   16.00    --  113.00  30.00 -90.00   96
;
_diffrn_measurement_device 'four-circle diffractometer'
_diffrn_measurement_device_type 'SuperNova, Dual, Cu at home/near, Atlas'
_diffrn_measurement_method '\w scans'
_diffrn_orient_matrix_type 'CrysAlisPro convention (1999,Acta A55,543-557)'
_diffrn_orient_matrix_UB_11 -0.0454148000
_diffrn_orient_matrix_UB_12 -0.0538679000
_diffrn_orient_matrix_UB_13 0.0386124000
_diffrn_orient_matrix_UB_21 0.0585478000
_diffrn_orient_matrix_UB_22 0.0486262000
_diffrn_orient_matrix_UB_23 0.0358911000
_diffrn_orient_matrix_UB_31 -0.0736595000
_diffrn_orient_matrix_UB_32 0.0717660000
_diffrn_orient_matrix_UB_33 0.0046959000
_diffrn_radiation_monochromator mirror
_diffrn_radiation_probe x-ray
_diffrn_radiation_type 'Cu K\a'
_diffrn_radiation_wavelength 1.54184
_diffrn_reflns_av_R_equivalents 0.0690
_diffrn_reflns_av_unetI/netI 0.0356
_diffrn_reflns_Laue_measured_fraction_full 1.000
_diffrn_reflns_Laue_measured_fraction_max 0.995
_diffrn_reflns_limit_h_max 17
_diffrn_reflns_limit_h_min -18
_diffrn_reflns_limit_k_max 18
_diffrn_reflns_limit_k_min -18
_diffrn_reflns_limit_l_max 36
_diffrn_reflns_limit_l_min -36
_diffrn_reflns_number 69614
_diffrn_reflns_point_group_measured_fraction_full 1.000
_diffrn_reflns_point_group_measured_fraction_max 0.990
_diffrn_reflns_theta_full 67.684
_diffrn_reflns_theta_max 76.725
_diffrn_reflns_theta_min 3.036
_diffrn_source 'micro-focus sealed X-ray tube'
_diffrn_source_type 'SuperNova (Cu) X-ray Source'
_exptl_absorpt_coefficient_mu 0.723
_exptl_absorpt_correction_T_max 0.932
_exptl_absorpt_correction_T_min 0.886
_exptl_absorpt_correction_type analytical
_exptl_absorpt_process_details
;
CrysAlisPro 1.171.42.93a (Rigaku Oxford Diffraction, 2023)
Analytical numeric absorption correction using a multifaceted crystal
model based on expressions derived by R.C. Clark & J.S. Reid.
(Clark, R. C. & Reid, J. S. (1995). Acta Cryst. A51, 887-897)
Empirical absorption correction using spherical harmonics,
implemented in SCALE3 ABSPACK scaling algorithm.
;
_exptl_crystal_colour colourless
_exptl_crystal_density_diffrn 1.204
_exptl_crystal_description plate
_exptl_crystal_F_000 2520
_exptl_crystal_size_max 0.23
_exptl_crystal_size_mid 0.13
_exptl_crystal_size_min 0.10
_refine_diff_density_max 0.451
_refine_diff_density_min -0.220
_refine_diff_density_rms 0.044
_refine_ls_abs_structure_details
;
 Flack x determined using 5179 quotients [(I+)-(I-)]/[(I+)+(I-)]
 (Parsons, Flack and Wagner, Acta Cryst. B69 (2013) 249-259).
;
_refine_ls_abs_structure_Flack -0.04(5)
_refine_ls_extinction_method none
_refine_ls_goodness_of_fit_ref 1.040
_refine_ls_hydrogen_treatment mixed
_refine_ls_matrix_type full
_refine_ls_number_parameters 831
_refine_ls_number_reflns 13538
_refine_ls_number_restraints 172
_refine_ls_restrained_S_all 1.085
_refine_ls_R_factor_all 0.0522
_refine_ls_R_factor_gt 0.0480
_refine_ls_shift/su_max 0.001
_refine_ls_shift/su_mean 0.000
_refine_ls_structure_factor_coef Fsqd
_refine_ls_weighting_details 'w=1/[\s^2^(Fo^2^)+(0.0730P)^2^+0.7196P] where P=(Fo^2^+2Fc^2^)/3'
_refine_ls_weighting_scheme calc
_refine_ls_wR_factor_gt 0.1262
_refine_ls_wR_factor_ref 0.1319
_reflns_Friedel_coverage 0.815
_reflns_Friedel_fraction_full 1.000
_reflns_Friedel_fraction_max 0.985
_reflns_number_gt 12433
_reflns_number_total 13538
_reflns_threshold_expression 'I > 2\s(I)'
_cod_data_source_file d5ob00469a2.cif
_cod_data_source_block 8
_cod_depositor_comments 'Adding full bibliography for 7160505--7160506.cif.'
_cod_database_code 7160506
_shelx_space_group_comment
;
The symmetry employed for this shelxl refinement is uniquely defined
by the following loop, which should always be used as a source of
symmetry information in preference to the above space-group names.
They are only intended as comments.
;
_shelx_estimated_absorpt_t_max 0.931
_shelx_estimated_absorpt_t_min 0.851
_olex2_refinement_description
;
1. Fixed Uiso
 At 1.2 times of:
  All C(H) groups, All C(H,H) groups
 At 1.5 times of:
  All C(H,H,H) groups
2. Restrained distances
 C35B-C33B \\sim C33B-C34B \\sim C35A-C33A \\sim C34A-C33A
 with sigma of 0.005
 C33B-C32 \\sim C33A-C32
 with sigma of 0.005
 O16-C53A \\sim O16-C53B
 with sigma of 0.005
 C53A-C54 \\sim C53B-C54
 with sigma of 0.005
 O18B-C60 \\sim O18A-C60
 with sigma of 0.005
3. Uiso/Uaniso restraints and constraints
C32 \\sim C33A \\sim C34A \\sim C34B \\sim C35A \\sim C35B: within 3A with
sigma of 0.01 and sigma for terminal atoms of 0.02 within 3A
C53A \\sim C53B \\sim C54 \\sim O16: within 3A with sigma of 0.01 and sigma for
terminal atoms of 0.02 within 3A
C60 \\sim O17 \\sim O18A \\sim O18B: within 3A with sigma of 0.002 and sigma
for terminal atoms of 0.004 within 3A
4. Others
 Sof(C33B)=Sof(H33B)=Sof(C34B)=Sof(H34D)=Sof(H34E)=Sof(H34F)=Sof(C35B)=
 Sof(H35D)=Sof(H35E)=Sof(H35F)=1-FVAR(1)
 Sof(C33A)=Sof(H33A)=Sof(C34A)=Sof(H34A)=Sof(H34B)=Sof(H34C)=Sof(C35A)=
 Sof(H35A)=Sof(H35B)=Sof(H35C)=FVAR(1)
 Sof(C53B)=Sof(H53C)=Sof(H53D)=1-FVAR(2)
 Sof(C53A)=Sof(H53A)=Sof(H53B)=FVAR(2)
 Sof(O18B)=1-FVAR(3)
 Sof(O18A)=FVAR(3)
5.a Ternary CH refined with riding coordinates:
 C3(H3A), C4(H4), C6(H6), C7(H7), C12(H12), C24(H24), C25(H25), C27(H27),
 C28(H28), C33A(H33A), C33B(H33B), C45(H45), C46(H46), C48(H48), C49(H49),
 C61(H61)
5.b Secondary CH2 refined with riding coordinates:
 C9(H9A,H9B), C10(H10A,H10B), C15(H15A,H15B), C30(H30A,H30B), C31(H31A,H31B),
 C36(H36A,H36B), C51(H51A,H51B), C52(H52A,H52B), C53A(H53A,H53B), C53B(H53C,
 H53D)
5.c Aromatic/amide H refined with riding coordinates:
 C17(H17), C18(H18), C19(H19), C20(H20), C21(H21), C38(H38), C39(H39),
 C40(H40), C41(H41), C42(H42), C55(H55), C56(H56), C57(H57), C58(H58), C59(H59)
5.d Idealised Me refined as rotating group:
 C1(H1A,H1B,H1C), C8(H8A,H8B,H8C), C13(H13A,H13B,H13C), C14(H14A,H14B,H14C),
 C22(H22A,H22B,H22C), C29(H29A,H29B,H29C), C34A(H34A,H34B,H34C), C34B(H34D,H34E,
 H34F), C35A(H35A,H35B,H35C), C35B(H35D,H35E,H35F), C43(H43A,H43B,H43C),
 C50(H50A,H50B,H50C), C62(H62A,H62B,H62C), C63(H63A,H63B,H63C)
;

loop_
_space_group_symop_operation_xyz
'x, y, z'
'-x+1/2, -y, z+1/2'
'-x, y+1/2, -z+1/2'
'x+1/2, -y+1/2, -z'

loop_
_atom_site_label
_atom_site_type_symbol
_atom_site_fract_x
_atom_site_fract_y
_atom_site_fract_z
_atom_site_U_iso_or_equiv
_atom_site_adp_type
_atom_site_occupancy
_atom_site_site_symmetry_order
_atom_site_calc_flag
_atom_site_refinement_flags_posn
_atom_site_refinement_flags_adp
_atom_site_refinement_flags_occupancy
_atom_site_disorder_assembly
_atom_site_disorder_group
C1 C 0.6601(2) 0.4316(3) 0.42152(11) 0.0603(8) Uani 1 1 d . . . . .
H1A H 0.667248 0.367819 0.426704 0.090 Uiso 1 1 calc R U . . .
H1B H 0.653173 0.442872 0.388556 0.090 Uiso 1 1 calc R U . . .
H1C H 0.606111 0.452739 0.437830 0.090 Uiso 1 1 calc R U . . .
C2 C 0.74296(18) 0.4798(2) 0.43920(8) 0.0436(5) Uani 1 1 d . . . . .
C3 C 0.87710(15) 0.56682(17) 0.41834(7) 0.0347(5) Uani 1 1 d . . . . .
H3A H 0.875426 0.584695 0.451405 0.042 Uiso 1 1 calc R U . . .
C4 C 0.88489(15) 0.64969(16) 0.38888(7) 0.0340(4) Uani 1 1 d . . . . .
H4 H 0.882979 0.633744 0.355553 0.041 Uiso 1 1 calc R U . . .
C5 C 1.04421(16) 0.64300(17) 0.38878(8) 0.0377(5) Uani 1 1 d . . . . .
C6 C 1.04839(16) 0.55779(17) 0.41499(8) 0.0367(5) Uani 1 1 d . . . . .
H6 H 1.099072 0.520696 0.402678 0.044 Uiso 1 1 calc R U . . .
C7 C 0.95917(16) 0.50676(16) 0.41056(7) 0.0351(5) Uani 1 1 d . . . . .
H7 H 0.958081 0.456373 0.432835 0.042 Uiso 1 1 calc R U . . .
C8 C 0.7995(2) 0.7729(2) 0.36604(10) 0.0537(7) Uani 1 1 d . . . . .
H8A H 0.791243 0.745257 0.335873 0.081 Uiso 1 1 calc R U . . .
H8B H 0.852124 0.812550 0.365091 0.081 Uiso 1 1 calc R U . . .
H8C H 0.745099 0.806971 0.373970 0.081 Uiso 1 1 calc R U . . .
C9 C 1.0796(2) 0.6444(2) 0.34069(10) 0.0512(6) Uani 1 1 d . . . . .
H9A H 1.045663 0.679477 0.317645 0.061 Uiso 1 1 calc R U . . .
H9B H 1.108270 0.589836 0.328721 0.061 Uiso 1 1 calc R U . . .
C10 C 1.1281(2) 0.6940(2) 0.37827(12) 0.0558(7) Uani 1 1 d . . . . .
H10A H 1.186614 0.669777 0.389310 0.067 Uiso 1 1 calc R U . . .
H10B H 1.124023 0.759394 0.378238 0.067 Uiso 1 1 calc R U . . .
C11 C 1.11725(16) 0.51982(17) 0.48606(8) 0.0383(5) Uani 1 1 d . . . . .
C12 C 1.14905(19) 0.5574(2) 0.53104(9) 0.0488(6) Uani 1 1 d . . . . .
H12 H 1.178450 0.508639 0.548889 0.059 Uiso 1 1 calc R U . . .
C13 C 1.0724(2) 0.5940(2) 0.55947(10) 0.0568(7) Uani 1 1 d . . . . .
H13A H 1.042094 0.641585 0.542471 0.085 Uiso 1 1 calc R U . . .
H13B H 1.096464 0.617485 0.588384 0.085 Uiso 1 1 calc R U . . .
H13C H 1.028684 0.546756 0.566052 0.085 Uiso 1 1 calc R U . . .
C14 C 1.2214(2) 0.6270(3) 0.52035(12) 0.0698(10) Uani 1 1 d . . . . .
H14A H 1.266744 0.601621 0.499540 0.105 Uiso 1 1 calc R U . . .
H14B H 1.250924 0.645508 0.548928 0.105 Uiso 1 1 calc R U . . .
H14C H 1.192825 0.678341 0.505722 0.105 Uiso 1 1 calc R U . . .
C15 C 0.9865(3) 0.3870(2) 0.35885(10) 0.0630(9) Uani 1 1 d . . . . .
H15A H 0.944220 0.343831 0.372885 0.076 Uiso 1 1 calc R U . . .
H15B H 1.046544 0.380619 0.373768 0.076 Uiso 1 1 calc R U . . .
C16 C 0.9945(2) 0.37046(19) 0.30794(9) 0.0514(7) Uani 1 1 d . . . . .
C17 C 0.9177(2) 0.3702(2) 0.28016(10) 0.0533(7) Uani 1 1 d . . . . .
H17 H 0.859421 0.377682 0.293564 0.064 Uiso 1 1 calc R U . . .
C18 C 0.9256(2) 0.3591(2) 0.23309(11) 0.0540(7) Uani 1 1 d . . . . .
H18 H 0.872886 0.359927 0.214281 0.065 Uiso 1 1 calc R U . . .
C19 C 1.0095(2) 0.3468(2) 0.21364(10) 0.0569(7) Uani 1 1 d . . . . .
H19 H 1.015180 0.339691 0.181350 0.068 Uiso 1 1 calc R U . . .
C20 C 1.0853(3) 0.3448(3) 0.24127(13) 0.0754(11) Uani 1 1 d . . . . .
H20 H 1.143281 0.334524 0.228043 0.091 Uiso 1 1 calc R U . . .
C21 C 1.0776(2) 0.3577(3) 0.28818(13) 0.0700(10) Uani 1 1 d . . . . .
H21 H 1.130502 0.357709 0.306806 0.084 Uiso 1 1 calc R U . . .
N1 N 0.79359(14) 0.52001(16) 0.40733(6) 0.0394(4) Uani 1 1 d . . . . .
H1 H 0.782(2) 0.515(2) 0.3789(12) 0.045(8) Uiso 1 1 d . . . . .
O1 O 0.76284(15) 0.47963(17) 0.48011(6) 0.0558(5) Uani 1 1 d . . . . .
O2 O 0.96784(11) 0.69491(11) 0.39944(6) 0.0372(3) Uani 1 1 d . . . . .
O3 O 0.81404(12) 0.70614(13) 0.39965(6) 0.0418(4) Uani 1 1 d . . . . .
O4 O 1.06642(12) 0.57890(12) 0.46247(6) 0.0411(4) Uani 1 1 d . . . . .
O5 O 1.13552(16) 0.44842(14) 0.47098(7) 0.0531(5) Uani 1 1 d . . . . .
O6 O 0.95347(13) 0.47400(12) 0.36464(5) 0.0390(4) Uani 1 1 d . . . . .
C22 C 1.3324(2) 0.9074(2) 0.41086(11) 0.0601(8) Uani 1 1 d . . . . .
H22A H 1.327546 0.842659 0.409903 0.090 Uiso 1 1 calc R U . . .
H22B H 1.343233 0.926538 0.442546 0.090 Uiso 1 1 calc R U . . .
H22C H 1.382878 0.926557 0.391371 0.090 Uiso 1 1 calc R U . . .
C23 C 1.24579(18) 0.94761(18) 0.39369(8) 0.0415(5) Uani 1 1 d . . . . .
C24 C 1.10798(18) 1.02742(17) 0.41465(7) 0.0400(5) Uani 1 1 d . . . . .
H24 H 1.105750 1.038175 0.380775 0.048 Uiso 1 1 calc R U . . .
C25 C 1.10135(17) 1.11659(17) 0.43912(8) 0.0387(5) Uani 1 1 d . . . . .
H25 H 1.108832 1.108670 0.473007 0.046 Uiso 1 1 calc R U . . .
C26 C 0.9425(2) 1.1041(2) 0.44504(10) 0.0499(6) Uani 1 1 d . . . . .
C27 C 0.9386(2) 1.0153(2) 0.42164(9) 0.0474(6) Uani 1 1 d . . . . .
H27 H 0.887318 0.979027 0.433969 0.057 Uiso 1 1 calc R U . . .
C28 C 1.0285(2) 0.96730(17) 0.42763(8) 0.0432(5) Uani 1 1 d . . . . .
H28 H 1.029331 0.912745 0.408168 0.052 Uiso 1 1 calc R U . . .
C29 C 1.1799(3) 1.2495(2) 0.44811(16) 0.0720(10) Uani 1 1 d . . . . .
H29A H 1.231030 1.283423 0.435677 0.108 Uiso 1 1 calc R U . . .
H29B H 1.192251 1.234148 0.480208 0.108 Uiso 1 1 calc R U . . .
H29C H 1.124532 1.285308 0.446406 0.108 Uiso 1 1 calc R U . . .
C30 C 0.9172(3) 1.1127(3) 0.49483(13) 0.0710(10) Uani 1 1 d . . . . .
H30A H 0.893788 1.059443 0.510716 0.085 Uiso 1 1 calc R U . . .
H30B H 0.954023 1.152850 0.514221 0.085 Uiso 1 1 calc R U . . .
C31 C 0.8593(3) 1.1534(3) 0.45827(17) 0.0802(12) Uani 1 1 d . . . . .
H31A H 0.799977 1.125322 0.451719 0.096 Uiso 1 1 calc R U . . .
H31B H 0.860166 1.218656 0.455221 0.096 Uiso 1 1 calc R U . . .
C32 C 0.8457(3) 1.0314(2) 0.35516(12) 0.0631(8) Uani 1 1 d D U . . .
C33A C 0.8651(4) 1.0578(4) 0.30451(19) 0.0602(17) Uani 0.527(6) 1 d D U P A 1
H33A H 0.913749 1.018813 0.291736 0.072 Uiso 0.527(6) 1 calc R U P A 1
C33B C 0.8245(4) 1.0922(5) 0.3134(2) 0.064(2) Uani 0.473(6) 1 d D . P A 2
H33B H 0.775822 1.064797 0.294156 0.076 Uiso 0.473(6) 1 calc R U P A 2
C34A C 0.7781(5) 1.0430(6) 0.2783(3) 0.088(3) Uani 0.527(6) 1 d D U P A 1
H34A H 0.757847 0.981783 0.282617 0.133 Uiso 0.527(6) 1 calc R U P A 1
H34B H 0.788556 1.054052 0.245539 0.133 Uiso 0.527(6) 1 calc R U P A 1
H34C H 0.731337 1.083649 0.289666 0.133 Uiso 0.527(6) 1 calc R U P A 1
C34B C 0.9120(5) 1.0985(6) 0.2859(2) 0.0618(18) Uani 0.473(6) 1 d D U P A 2
H34D H 0.901358 1.133577 0.258090 0.093 Uiso 0.473(6) 1 calc R U P A 2
H34E H 0.932074 1.038895 0.277271 0.093 Uiso 0.473(6) 1 calc R U P A 2
H34F H 0.958936 1.127057 0.304574 0.093 Uiso 0.473(6) 1 calc R U P A 2
C35A C 0.8959(6) 1.1538(5) 0.3025(3) 0.076(2) Uani 0.527(6) 1 d D U P A 1
H35A H 0.850754 1.191514 0.317640 0.113 Uiso 0.527(6) 1 calc R U P A 1
H35B H 0.902438 1.172039 0.270362 0.113 Uiso 0.527(6) 1 calc R U P A 1
H35C H 0.954399 1.159877 0.318217 0.113 Uiso 0.527(6) 1 calc R U P A 1
C35B C 0.7936(7) 1.1829(5) 0.3304(3) 0.089(3) Uani 0.473(6) 1 d D U P A 2
H35D H 0.839036 1.207154 0.351471 0.134 Uiso 0.473(6) 1 calc R U P A 2
H35E H 0.735395 1.177023 0.346404 0.134 Uiso 0.473(6) 1 calc R U P A 2
H35F H 0.786355 1.222930 0.304104 0.134 Uiso 0.473(6) 1 calc R U P A 2
C36 C 1.0283(3) 0.8521(2) 0.48403(11) 0.0657(9) Uani 1 1 d . . . . .
H36A H 1.082030 0.819831 0.472274 0.079 Uiso 1 1 calc R U . . .
H36B H 0.973544 0.827928 0.468856 0.079 Uiso 1 1 calc R U . . .
C37 C 1.0212(2) 0.84101(16) 0.53502(9) 0.0471(6) Uani 1 1 d . . . . .
C38 C 0.9380(2) 0.82575(19) 0.55564(11) 0.0524(7) Uani 1 1 d . . . . .
H38 H 0.885405 0.818981 0.537074 0.063 Uiso 1 1 calc R U . . .
C39 C 0.9304(2) 0.8202(2) 0.60299(12) 0.0530(7) Uani 1 1 d . . . . .
H39 H 0.872848 0.809876 0.616725 0.064 Uiso 1 1 calc R U . . .
C40 C 1.0060(2) 0.82974(18) 0.63001(10) 0.0474(6) Uani 1 1 d . . . . .
H40 H 1.000633 0.826946 0.662495 0.057 Uiso 1 1 calc R U . . .
C41 C 1.0891(2) 0.8433(2) 0.61026(11) 0.0534(7) Uani 1 1 d . . . . .
H41 H 1.141573 0.849280 0.628967 0.064 Uiso 1 1 calc R U . . .
C42 C 1.0966(2) 0.8482(2) 0.56261(11) 0.0535(7) Uani 1 1 d . . . . .
H42 H 1.154540 0.856537 0.549001 0.064 Uiso 1 1 calc R U . . .
N2 N 1.19364(16) 0.98603(15) 0.42550(7) 0.0418(5) Uani 1 1 d . . . . .
H2 H 1.211(2) 0.990(2) 0.4532(13) 0.055(10) Uiso 1 1 d . . . . .
O7 O 1.22400(15) 0.94338(17) 0.35310(6) 0.0546(5) Uani 1 1 d . . . . .
O8 O 1.01516(13) 1.15661(13) 0.42911(7) 0.0465(4) Uani 1 1 d . . . . .
O9 O 1.16822(14) 1.17093(14) 0.42210(7) 0.0521(5) Uani 1 1 d . . . . .
O10 O 0.92816(16) 1.02974(18) 0.37299(7) 0.0622(6) Uani 1 1 d . . . . .
O11 O 0.7790(2) 1.0074(2) 0.37568(11) 0.0849(9) Uani 1 1 d . . . . .
O12 O 1.03669(15) 0.94380(12) 0.47459(6) 0.0470(4) Uani 1 1 d . . . . .
C43 C 0.8552(2) 0.5860(3) 0.24958(11) 0.0607(8) Uani 1 1 d . . . . .
H43A H 0.852451 0.650813 0.250427 0.091 Uiso 1 1 calc R U . . .
H43B H 0.862393 0.566174 0.217735 0.091 Uiso 1 1 calc R U . . .
H43C H 0.906977 0.565545 0.267856 0.091 Uiso 1 1 calc R U . . .
C44 C 0.76871(19) 0.5482(2) 0.26916(9) 0.0466(6) Uani 1 1 d . . . . .
C45 C 0.63255(17) 0.46153(19) 0.25389(7) 0.0419(6) Uani 1 1 d . . . . .
H45 H 0.634328 0.450888 0.287784 0.050 Uiso 1 1 calc R U . . .
C46 C 0.61819(17) 0.37340(18) 0.22986(8) 0.0387(5) Uani 1 1 d . . . . .
H46 H 0.618236 0.381425 0.195769 0.046 Uiso 1 1 calc R U . . .
C47 C 0.45938(18) 0.3894(2) 0.23313(9) 0.0447(6) Uani 1 1 d . . . . .
C48 C 0.46318(19) 0.4800(2) 0.25444(9) 0.0472(6) Uani 1 1 d . . . . .
H48 H 0.411769 0.517313 0.243118 0.057 Uiso 1 1 calc R U . . .
C49 C 0.55398(18) 0.52408(19) 0.24338(8) 0.0440(6) Uani 1 1 d . . . . .
H49 H 0.560655 0.580040 0.261426 0.053 Uiso 1 1 calc R U . . .
C50 C 0.6956(3) 0.2413(3) 0.21416(14) 0.0689(9) Uani 1 1 d . . . . .
H50A H 0.701853 0.260650 0.182189 0.103 Uiso 1 1 calc R U . . .
H50B H 0.641296 0.204215 0.217192 0.103 Uiso 1 1 calc R U . . .
H50C H 0.749231 0.207067 0.223104 0.103 Uiso 1 1 calc R U . . .
C51 C 0.4178(2) 0.3785(2) 0.18665(10) 0.0512(6) Uani 1 1 d . . . . .
H51A H 0.446892 0.336433 0.165099 0.061 Uiso 1 1 calc R U . . .
H51B H 0.390300 0.431273 0.172082 0.061 Uiso 1 1 calc R U . . .
C52 C 0.3718(2) 0.3408(2) 0.22884(13) 0.0626(8) Uani 1 1 d . . . . .
H52A H 0.316134 0.370537 0.239997 0.075 Uiso 1 1 calc R U . . .
H52B H 0.372715 0.275716 0.233015 0.075 Uiso 1 1 calc R U . . .
C53A C 0.5185(13) 0.6268(6) 0.18492(17) 0.062(2) Uani 0.63(3) 1 d D U P B 1
H53A H 0.552679 0.674160 0.200860 0.074 Uiso 0.63(3) 1 calc R U P B 1
H53B H 0.454197 0.629922 0.194622 0.074 Uiso 0.63(3) 1 calc R U P B 1
C53B C 0.5532(17) 0.6336(4) 0.1835(3) 0.052(3) Uani 0.37(3) 1 d D U P B 2
H53C H 0.613633 0.660861 0.188157 0.062 Uiso 0.37(3) 1 calc R U P B 2
H53D H 0.508451 0.665664 0.202647 0.062 Uiso 0.37(3) 1 calc R U P B 2
C54 C 0.5262(3) 0.63789(19) 0.13282(11) 0.0582(8) Uani 1 1 d D U . . .
C55 C 0.4449(3) 0.6551(3) 0.11140(15) 0.0698(9) Uani 1 1 d . . . . .
H55 H 0.391435 0.661603 0.129295 0.084 Uiso 1 1 calc R U . . .
C56 C 0.4401(3) 0.6631(3) 0.06465(16) 0.0761(11) Uani 1 1 d . . . . .
H56 H 0.383327 0.674951 0.050444 0.091 Uiso 1 1 calc R U . . .
C57 C 0.5164(3) 0.6542(2) 0.03812(12) 0.0636(9) Uani 1 1 d . . . . .
H57 H 0.512811 0.660025 0.005682 0.076 Uiso 1 1 calc R U . . .
C58 C 0.5986(3) 0.6365(2) 0.05895(12) 0.0581(7) Uani 1 1 d . . . . .
H58 H 0.651876 0.629570 0.040916 0.070 Uiso 1 1 calc R U . . .
C59 C 0.6030(2) 0.6291(2) 0.10642(11) 0.0566(7) Uani 1 1 d . . . . .
H59 H 0.659625 0.617704 0.120823 0.068 Uiso 1 1 calc R U . . .
C60 C 0.3808(2) 0.48473(19) 0.32464(10) 0.0505(6) Uani 1 1 d D U . . .
C61 C 0.3827(2) 0.45268(18) 0.37342(10) 0.0478(6) Uani 1 1 d . . . . .
H61 H 0.432741 0.483773 0.390082 0.057 Uiso 1 1 calc R U . . .
C62 C 0.2936(2) 0.4727(2) 0.39740(11) 0.0576(7) Uani 1 1 d . . . . .
H62A H 0.283424 0.536837 0.397690 0.086 Uiso 1 1 calc R U . . .
H62B H 0.296023 0.450659 0.429038 0.086 Uiso 1 1 calc R U . . .
H62C H 0.243826 0.443567 0.380975 0.086 Uiso 1 1 calc R U . . .
C63 C 0.4022(3) 0.3533(2) 0.37355(13) 0.0654(9) Uani 1 1 d . . . . .
H63A H 0.355760 0.322500 0.355513 0.098 Uiso 1 1 calc R U . . .
H63B H 0.401308 0.331264 0.405206 0.098 Uiso 1 1 calc R U . . .
H63C H 0.462061 0.342402 0.360011 0.098 Uiso 1 1 calc R U . . .
N3 N 0.71806(16) 0.50046(18) 0.24004(7) 0.0448(5) Uani 1 1 d . . . . .
H3 H 0.735(2) 0.493(2) 0.2148(12) 0.041(8) Uiso 1 1 d . . . . .
O13 O 0.74669(14) 0.56112(18) 0.30934(6) 0.0577(5) Uani 1 1 d . . . . .
O14 O 0.53426(12) 0.33590(13) 0.24480(6) 0.0439(4) Uani 1 1 d . . . . .
O15 O 0.68727(14) 0.31654(15) 0.24313(7) 0.0509(5) Uani 1 1 d . . . . .
O16 O 0.55540(13) 0.54299(12) 0.19564(6) 0.0421(4) Uani 1 1 d D U . . .
O17 O 0.46004(15) 0.47250(17) 0.30396(7) 0.0565(5) Uani 1 1 d . U . . .
O18A O 0.3110(3) 0.5092(3) 0.30373(13) 0.0686(11) Uani 0.746(9) 1 d D U P C 1
O18B O 0.3426(9) 0.5487(6) 0.3115(3) 0.0564(16) Uani 0.254(9) 1 d D U P C 2

loop_
_atom_site_aniso_label
_atom_site_aniso_U_11
_atom_site_aniso_U_22
_atom_site_aniso_U_33
_atom_site_aniso_U_23
_atom_site_aniso_U_13
_atom_site_aniso_U_12
C1 0.0523(16) 0.074(2) 0.0545(16) 0.0109(15) 0.0007(13) -0.0215(15)
C2 0.0404(12) 0.0574(15) 0.0329(11) 0.0049(10) 0.0036(9) -0.0045(11)
C3 0.0334(10) 0.0487(13) 0.0221(8) -0.0060(8) 0.0021(8) -0.0033(9)
C4 0.0294(10) 0.0456(12) 0.0271(9) -0.0082(9) 0.0030(8) 0.0009(9)
C5 0.0317(11) 0.0433(12) 0.0382(11) -0.0041(9) 0.0036(9) 0.0011(9)
C6 0.0344(11) 0.0444(12) 0.0314(10) -0.0068(9) 0.0003(8) 0.0036(9)
C7 0.0402(11) 0.0400(11) 0.0252(9) -0.0031(8) 0.0002(8) -0.0001(9)
C8 0.0507(16) 0.0578(17) 0.0527(14) 0.0047(13) 0.0092(12) 0.0159(13)
C9 0.0519(15) 0.0504(15) 0.0513(14) 0.0062(12) 0.0199(12) 0.0068(12)
C10 0.0363(13) 0.0512(16) 0.080(2) 0.0065(14) 0.0089(13) -0.0033(12)
C11 0.0330(11) 0.0427(12) 0.0392(11) 0.0052(10) 0.0049(9) 0.0026(9)
C12 0.0471(14) 0.0610(16) 0.0383(12) 0.0037(11) -0.0053(10) 0.0030(12)
C13 0.0620(18) 0.0664(19) 0.0419(13) -0.0059(13) 0.0072(12) -0.0008(15)
C14 0.0558(18) 0.098(3) 0.0558(17) -0.0108(17) -0.0062(14) -0.0268(18)
C15 0.110(3) 0.0388(14) 0.0400(14) -0.0054(11) -0.0029(15) 0.0138(16)
C16 0.0754(19) 0.0390(13) 0.0399(12) -0.0089(10) -0.0022(12) 0.0103(13)
C17 0.0577(16) 0.0551(16) 0.0470(14) -0.0105(12) 0.0077(12) 0.0041(13)
C18 0.0568(16) 0.0574(17) 0.0477(14) -0.0120(12) -0.0024(12) -0.0007(13)
C19 0.0668(19) 0.0606(18) 0.0434(13) -0.0186(12) 0.0081(13) -0.0065(15)
C20 0.0535(18) 0.107(3) 0.066(2) -0.035(2) 0.0078(15) 0.0021(19)
C21 0.0589(19) 0.086(3) 0.0647(19) -0.0320(18) -0.0136(15) 0.0143(18)
N1 0.0378(10) 0.0566(12) 0.0237(8) -0.0009(8) 0.0008(7) -0.0104(9)
O1 0.0539(11) 0.0839(15) 0.0296(8) 0.0109(9) 0.0044(7) -0.0103(10)
O2 0.0334(8) 0.0391(8) 0.0389(8) -0.0093(6) 0.0015(6) 0.0002(7)
O3 0.0351(8) 0.0536(10) 0.0368(8) -0.0036(7) 0.0076(7) 0.0075(7)
O4 0.0405(9) 0.0463(9) 0.0366(8) -0.0083(7) -0.0067(7) 0.0081(7)
O5 0.0689(13) 0.0432(10) 0.0471(10) 0.0071(8) 0.0160(9) 0.0158(9)
O6 0.0524(10) 0.0382(8) 0.0264(7) -0.0065(6) -0.0012(6) 0.0019(7)
C22 0.0641(19) 0.0613(18) 0.0550(16) -0.0120(14) -0.0038(14) 0.0202(15)
C23 0.0467(13) 0.0449(13) 0.0328(10) -0.0057(9) 0.0043(10) 0.0000(11)
C24 0.0486(13) 0.0474(13) 0.0239(9) 0.0011(9) 0.0023(9) 0.0049(11)
C25 0.0432(12) 0.0400(12) 0.0331(10) 0.0049(9) 0.0056(9) 0.0032(10)
C26 0.0457(14) 0.0544(16) 0.0498(14) 0.0002(12) 0.0076(11) -0.0005(12)
C27 0.0503(14) 0.0572(16) 0.0346(11) 0.0026(11) 0.0012(10) -0.0072(12)
C28 0.0592(15) 0.0432(13) 0.0271(10) -0.0045(9) 0.0019(10) -0.0023(11)
C29 0.065(2) 0.0426(16) 0.108(3) -0.0055(17) 0.023(2) -0.0056(15)
C30 0.071(2) 0.074(2) 0.068(2) -0.0205(17) 0.0314(18) -0.0110(18)
C31 0.0497(18) 0.076(2) 0.115(3) -0.017(2) 0.019(2) 0.0034(17)
C32 0.076(2) 0.0521(17) 0.0616(17) 0.0102(14) -0.0201(16) -0.0190(15)
C33A 0.061(4) 0.050(3) 0.070(4) 0.013(3) -0.030(3) -0.002(3)
C33B 0.042(4) 0.095(6) 0.054(4) 0.027(4) -0.011(3) 0.006(4)
C34A 0.066(4) 0.099(6) 0.100(5) 0.027(4) -0.044(4) -0.026(4)
C34B 0.065(4) 0.073(5) 0.047(3) 0.016(3) 0.011(3) 0.003(4)
C35A 0.084(5) 0.060(4) 0.083(5) 0.027(4) -0.018(4) -0.016(4)
C35B 0.078(5) 0.086(6) 0.103(6) 0.045(5) 0.017(5) 0.023(4)
C36 0.115(3) 0.0372(14) 0.0449(14) 0.0002(11) -0.0025(16) -0.0072(16)
C37 0.0661(17) 0.0291(11) 0.0462(13) 0.0024(9) -0.0017(12) -0.0081(11)
C38 0.0505(15) 0.0416(14) 0.0650(17) 0.0045(12) -0.0128(13) -0.0050(11)
C39 0.0444(14) 0.0466(14) 0.0680(18) 0.0064(13) 0.0114(13) -0.0015(11)
C40 0.0595(16) 0.0357(12) 0.0468(13) 0.0066(10) 0.0055(12) 0.0041(11)
C41 0.0478(15) 0.0565(16) 0.0559(15) 0.0061(13) -0.0077(12) -0.0029(13)
C42 0.0487(15) 0.0571(17) 0.0549(15) 0.0053(13) 0.0076(12) -0.0123(13)
N2 0.0531(12) 0.0472(11) 0.0251(8) -0.0028(8) 0.0006(8) 0.0109(9)
O7 0.0566(11) 0.0769(14) 0.0303(8) -0.0119(9) 0.0066(8) 0.0036(10)
O8 0.0442(10) 0.0443(10) 0.0511(10) 0.0092(8) 0.0043(8) 0.0060(8)
O9 0.0523(11) 0.0445(10) 0.0594(11) 0.0055(9) 0.0181(9) -0.0019(8)
O10 0.0637(13) 0.0865(17) 0.0363(9) 0.0076(10) -0.0072(9) -0.0218(12)
O11 0.0653(16) 0.102(2) 0.0871(19) 0.0245(16) -0.0135(14) -0.0098(15)
O12 0.0745(12) 0.0359(8) 0.0305(8) 0.0000(6) 0.0005(8) -0.0078(9)
C43 0.0516(16) 0.075(2) 0.0554(16) -0.0123(15) 0.0020(13) -0.0188(15)
C44 0.0428(13) 0.0612(16) 0.0359(11) -0.0069(11) -0.0043(10) -0.0093(12)
C45 0.0418(12) 0.0627(16) 0.0211(9) -0.0031(9) 0.0021(8) -0.0114(11)
C46 0.0371(12) 0.0512(14) 0.0279(9) 0.0042(9) -0.0010(8) -0.0037(10)
C47 0.0379(12) 0.0527(15) 0.0436(12) -0.0019(11) 0.0037(10) -0.0075(11)
C48 0.0426(13) 0.0619(16) 0.0371(12) -0.0095(11) 0.0088(10) -0.0051(12)
C49 0.0489(14) 0.0523(14) 0.0308(10) -0.0112(10) 0.0077(9) -0.0089(11)
C50 0.062(2) 0.066(2) 0.079(2) -0.0045(17) -0.0168(17) 0.0158(17)
C51 0.0515(15) 0.0508(15) 0.0514(14) -0.0091(12) -0.0121(12) 0.0011(12)
C52 0.0415(15) 0.0642(19) 0.082(2) -0.0069(17) 0.0022(14) -0.0127(14)
C53A 0.083(6) 0.048(3) 0.055(3) -0.010(2) 0.000(3) 0.017(3)
C53B 0.072(7) 0.035(4) 0.048(4) -0.003(3) 0.000(4) -0.001(4)
C54 0.085(2) 0.0336(13) 0.0560(16) -0.0021(11) -0.0108(15) 0.0093(13)
C55 0.066(2) 0.061(2) 0.083(2) -0.0010(18) -0.0014(18) 0.0023(16)
C56 0.068(2) 0.067(2) 0.092(3) -0.0012(19) -0.036(2) 0.0016(18)
C57 0.091(3) 0.0456(15) 0.0546(16) 0.0060(13) -0.0275(17) -0.0099(16)
C58 0.070(2) 0.0449(15) 0.0590(16) 0.0001(13) -0.0049(14) -0.0035(13)
C59 0.0677(19) 0.0453(14) 0.0569(16) -0.0034(12) -0.0200(14) 0.0127(13)
C60 0.0562(13) 0.0410(12) 0.0541(13) 0.0021(10) 0.0252(11) 0.0063(11)
C61 0.0531(15) 0.0396(13) 0.0508(14) -0.0033(10) 0.0217(12) 0.0008(11)
C62 0.0513(16) 0.0648(18) 0.0567(16) -0.0022(14) 0.0200(13) 0.0036(13)
C63 0.083(2) 0.0438(16) 0.0690(19) 0.0071(14) 0.0220(17) 0.0117(15)
N3 0.0442(11) 0.0687(15) 0.0214(8) -0.0051(8) 0.0018(8) -0.0153(10)
O13 0.0519(11) 0.0889(16) 0.0323(8) -0.0183(9) -0.0034(8) -0.0112(11)
O14 0.0401(9) 0.0516(10) 0.0399(8) 0.0078(7) 0.0015(7) -0.0091(8)
O15 0.0452(10) 0.0633(12) 0.0441(9) 0.0078(9) -0.0113(8) 0.0008(9)
O16 0.0546(10) 0.0404(9) 0.0313(7) -0.0035(7) 0.0039(7) -0.0014(7)
O17 0.0507(10) 0.0765(12) 0.0424(9) -0.0107(9) 0.0195(8) -0.0050(9)
O18A 0.0665(19) 0.066(2) 0.0738(18) 0.0216(16) 0.0293(15) 0.0222(16)
O18B 0.064(3) 0.051(3) 0.055(3) 0.001(3) 0.010(3) 0.014(3)

loop_
_atom_type_symbol
_atom_type_description
_atom_type_scat_dispersion_real
_atom_type_scat_dispersion_imag
_atom_type_scat_source
C C 0.0181 0.0091 'International Tables Vol C Tables 4.2.6.8 and 6.1.1.4'
H H 0.0000 0.0000 'International Tables Vol C Tables 4.2.6.8 and 6.1.1.4'
N N 0.0311 0.0180 'International Tables Vol C Tables 4.2.6.8 and 6.1.1.4'
O O 0.0492 0.0322 'International Tables Vol C Tables 4.2.6.8 and 6.1.1.4'

loop_
_exptl_crystal_face_index_h
_exptl_crystal_face_index_k
_exptl_crystal_face_index_l
_exptl_crystal_face_perp_dist
0 -1 0 0.0654
0 1 0 0.0394
-1 0 5 0.0930
1 0 -5 0.0930
-1 0 0 0.0641
1 0 0 0.0641
5 -4 3 0.0901
-5 4 -2 0.0638
-1 -2 -5 0.0965
2 1 5 0.1022
-1 1 -5 0.0983

loop_
_geom_angle_atom_site_label_1
_geom_angle_atom_site_label_2
_geom_angle_atom_site_label_3
_geom_angle
_geom_angle_site_symmetry_1
_geom_angle_site_symmetry_3
_geom_angle_publ_flag
H1A C1 H1B 109.5 . . ?
H1A C1 H1C 109.5 . . ?
H1B C1 H1C 109.5 . . ?
C2 C1 H1A 109.5 . . ?
C2 C1 H1B 109.5 . . ?
C2 C1 H1C 109.5 . . ?
N1 C2 C1 115.7(2) . . ?
O1 C2 C1 121.5(2) . . ?
O1 C2 N1 122.8(3) . . ?
C4 C3 H3A 108.8 . . ?
C4 C3 C7 110.16(18) . . ?
C7 C3 H3A 108.8 . . ?
N1 C3 H3A 108.8 . . ?
N1 C3 C4 109.82(19) . . ?
N1 C3 C7 110.4(2) . . ?
C3 C4 H4 110.3 . . ?
O2 C4 C3 109.59(18) . . ?
O2 C4 H4 110.3 . . ?
O3 C4 C3 108.78(18) . . ?
O3 C4 H4 110.3 . . ?
O3 C4 O2 107.53(18) . . ?
C9 C5 C6 118.4(2) . . ?
C10 C5 C6 121.0(2) . . ?
C10 C5 C9 60.7(2) . . ?
O2 C5 C6 113.55(19) . . ?
O2 C5 C9 118.6(2) . . ?
O2 C5 C10 115.0(2) . . ?
C5 C6 H6 109.2 . . ?
C5 C6 C7 110.78(19) . . ?
C7 C6 H6 109.2 . . ?
O4 C6 C5 107.82(19) . . ?
O4 C6 H6 109.2 . . ?
O4 C6 C7 110.50(19) . . ?
C3 C7 C6 111.63(19) . . ?
C3 C7 H7 110.0 . . ?
C6 C7 H7 110.0 . . ?
O6 C7 C3 107.33(18) . . ?
O6 C7 C6 107.70(18) . . ?
O6 C7 H7 110.0 . . ?
H8A C8 H8B 109.5 . . ?
H8A C8 H8C 109.5 . . ?
H8B C8 H8C 109.5 . . ?
O3 C8 H8A 109.5 . . ?
O3 C8 H8B 109.5 . . ?
O3 C8 H8C 109.5 . . ?
C5 C9 H9A 117.8 . . ?
C5 C9 H9B 117.8 . . ?
C5 C9 C10 59.47(19) . . ?
H9A C9 H9B 115.0 . . ?
C10 C9 H9A 117.8 . . ?
C10 C9 H9B 117.8 . . ?
C5 C10 C9 59.87(18) . . ?
C5 C10 H10A 117.8 . . ?
C5 C10 H10B 117.8 . . ?
C9 C10 H10A 117.8 . . ?
C9 C10 H10B 117.8 . . ?
H10A C10 H10B 114.9 . . ?
O4 C11 C12 111.5(2) . . ?
O5 C11 C12 126.2(2) . . ?
O5 C11 O4 122.2(2) . . ?
C11 C12 H12 108.0 . . ?
C11 C12 C13 112.6(2) . . ?
C11 C12 C14 107.4(2) . . ?
C13 C12 H12 108.0 . . ?
C13 C12 C14 112.5(3) . . ?
C14 C12 H12 108.0 . . ?
C12 C13 H13A 109.5 . . ?
C12 C13 H13B 109.5 . . ?
C12 C13 H13C 109.5 . . ?
H13A C13 H13B 109.5 . . ?
H13A C13 H13C 109.5 . . ?
H13B C13 H13C 109.5 . . ?
C12 C14 H14A 109.5 . . ?
C12 C14 H14B 109.5 . . ?
C12 C14 H14C 109.5 . . ?
H14A C14 H14B 109.5 . . ?
H14A C14 H14C 109.5 . . ?
H14B C14 H14C 109.5 . . ?
H15A C15 H15B 108.5 . . ?
C16 C15 H15A 110.2 . . ?
C16 C15 H15B 110.2 . . ?
O6 C15 H15A 110.2 . . ?
O6 C15 H15B 110.2 . . ?
O6 C15 C16 107.4(2) . . ?
C17 C16 C15 120.6(3) . . ?
C21 C16 C15 120.5(3) . . ?
C21 C16 C17 118.9(3) . . ?
C16 C17 H17 119.8 . . ?
C18 C17 C16 120.5(3) . . ?
C18 C17 H17 119.8 . . ?
C17 C18 H18 120.0 . . ?
C19 C18 C17 120.0(3) . . ?
C19 C18 H18 120.0 . . ?
C18 C19 H19 120.2 . . ?
C18 C19 C20 119.5(3) . . ?
C20 C19 H19 120.2 . . ?
C19 C20 H20 119.8 . . ?
C19 C20 C21 120.4(3) . . ?
C21 C20 H20 119.8 . . ?
C16 C21 C20 120.6(3) . . ?
C16 C21 H21 119.7 . . ?
C20 C21 H21 119.7 . . ?
C2 N1 C3 122.7(2) . . ?
C2 N1 H1 122(2) . . ?
C3 N1 H1 115(2) . . ?
C5 O2 C4 111.68(17) . . ?
C4 O3 C8 113.25(19) . . ?
C11 O4 C6 116.28(19) . . ?
C15 O6 C7 114.46(19) . . ?
H22A C22 H22B 109.5 . . ?
H22A C22 H22C 109.5 . . ?
H22B C22 H22C 109.5 . . ?
C23 C22 H22A 109.5 . . ?
C23 C22 H22B 109.5 . . ?
C23 C22 H22C 109.5 . . ?
N2 C23 C22 115.7(2) . . ?
O7 C23 C22 121.5(2) . . ?
O7 C23 N2 122.7(3) . . ?
C25 C24 H24 108.4 . . ?
C25 C24 C28 111.1(2) . . ?
C28 C24 H24 108.4 . . ?
N2 C24 H24 108.4 . . ?
N2 C24 C25 109.6(2) . . ?
N2 C24 C28 111.0(2) . . ?
C24 C25 H25 110.4 . . ?
O8 C25 C24 109.5(2) . . ?
O8 C25 H25 110.4 . . ?
O9 C25 C24 108.2(2) . . ?
O9 C25 H25 110.4 . . ?
O9 C25 O8 108.0(2) . . ?
C30 C26 C27 120.3(3) . . ?
C31 C26 C27 122.1(3) . . ?
C31 C26 C30 60.1(3) . . ?
O8 C26 C27 112.4(2) . . ?
O8 C26 C30 117.2(3) . . ?
O8 C26 C31 115.5(3) . . ?
C26 C27 H27 110.8 . . ?
C26 C27 C28 109.8(2) . . ?
C28 C27 H27 110.8 . . ?
O10 C27 C26 108.3(2) . . ?
O10 C27 H27 110.8 . . ?
O10 C27 C28 106.1(2) . . ?
C24 C28 H28 109.8 . . ?
C27 C28 C24 110.8(2) . . ?
C27 C28 H28 109.8 . . ?
O12 C28 C24 108.7(2) . . ?
O12 C28 C27 107.7(2) . . ?
O12 C28 H28 109.8 . . ?
H29A C29 H29B 109.5 . . ?
H29A C29 H29C 109.5 . . ?
H29B C29 H29C 109.5 . . ?
O9 C29 H29A 109.5 . . ?
O9 C29 H29B 109.5 . . ?
O9 C29 H29C 109.5 . . ?
C26 C30 H30A 117.8 . . ?
C26 C30 H30B 117.8 . . ?
H30A C30 H30B 115.0 . . ?
C31 C30 C26 59.4(2) . . ?
C31 C30 H30A 117.8 . . ?
C31 C30 H30B 117.8 . . ?
C26 C31 C30 60.5(2) . . ?
C26 C31 H31A 117.7 . . ?
C26 C31 H31B 117.7 . . ?
C30 C31 H31A 117.7 . . ?
C30 C31 H31B 117.7 . . ?
H31A C31 H31B 114.8 . . ?
O10 C32 C33A 102.0(3) . . ?
O10 C32 C33B 120.2(4) . . ?
O11 C32 C33A 134.2(4) . . ?
O11 C32 C33B 113.6(4) . . ?
O11 C32 O10 123.3(3) . . ?
C32 C33A H33A 109.5 . . ?
C34A C33A C32 106.6(5) . . ?
C34A C33A H33A 109.5 . . ?
C34A C33A C35A 112.1(6) . . ?
C35A C33A C32 109.6(5) . . ?
C35A C33A H33A 109.5 . . ?
C32 C33B H33B 109.8 . . ?
C34B C33B C32 106.2(4) . . ?
C34B C33B H33B 109.8 . . ?
C34B C33B C35B 111.6(7) . . ?
C35B C33B C32 109.7(5) . . ?
C35B C33B H33B 109.8 . . ?
C33A C34A H34A 109.5 . . ?
C33A C34A H34B 109.5 . . ?
C33A C34A H34C 109.5 . . ?
H34A C34A H34B 109.5 . . ?
H34A C34A H34C 109.5 . . ?
H34B C34A H34C 109.5 . . ?
C33B C34B H34D 109.5 . . ?
C33B C34B H34E 109.5 . . ?
C33B C34B H34F 109.5 . . ?
H34D C34B H34E 109.5 . . ?
H34D C34B H34F 109.5 . . ?
H34E C34B H34F 109.5 . . ?
C33A C35A H35A 109.5 . . ?
C33A C35A H35B 109.5 . . ?
C33A C35A H35C 109.5 . . ?
H35A C35A H35B 109.5 . . ?
H35A C35A H35C 109.5 . . ?
H35B C35A H35C 109.5 . . ?
C33B C35B H35D 109.5 . . ?
C33B C35B H35E 109.5 . . ?
C33B C35B H35F 109.5 . . ?
H35D C35B H35E 109.5 . . ?
H35D C35B H35F 109.5 . . ?
H35E C35B H35F 109.5 . . ?
H36A C36 H36B 108.4 . . ?
C37 C36 H36A 110.1 . . ?
C37 C36 H36B 110.1 . . ?
O12 C36 H36A 110.1 . . ?
O12 C36 H36B 110.1 . . ?
O12 C36 C37 107.9(2) . . ?
C38 C37 C36 120.7(3) . . ?
C42 C37 C36 120.9(3) . . ?
C42 C37 C38 118.4(3) . . ?
C37 C38 H38 119.6 . . ?
C37 C38 C39 120.9(3) . . ?
C39 C38 H38 119.6 . . ?
C38 C39 H39 120.0 . . ?
C40 C39 C38 119.9(3) . . ?
C40 C39 H39 120.0 . . ?
C39 C40 H40 119.9 . . ?
C41 C40 C39 120.1(3) . . ?
C41 C40 H40 119.9 . . ?
C40 C41 H41 120.1 . . ?
C40 C41 C42 119.8(3) . . ?
C42 C41 H41 120.1 . . ?
C37 C42 C41 120.9(3) . . ?
C37 C42 H42 119.5 . . ?
C41 C42 H42 119.5 . . ?
C23 N2 C24 122.6(2) . . ?
C23 N2 H2 121(3) . . ?
C24 N2 H2 116(2) . . ?
C26 O8 C25 111.6(2) . . ?
C25 O9 C29 113.2(2) . . ?
C32 O10 C27 119.1(3) . . ?
C28 O12 C36 115.1(2) . . ?
H43A C43 H43B 109.5 . . ?
H43A C43 H43C 109.5 . . ?
H43B C43 H43C 109.5 . . ?
C44 C43 H43A 109.5 . . ?
C44 C43 H43B 109.5 . . ?
C44 C43 H43C 109.5 . . ?
N3 C44 C43 115.8(2) . . ?
O13 C44 C43 121.5(2) . . ?
O13 C44 N3 122.7(3) . . ?
C46 C45 H45 108.5 . . ?
C46 C45 C49 110.15(19) . . ?
C49 C45 H45 108.5 . . ?
N3 C45 H45 108.5 . . ?
N3 C45 C46 110.4(2) . . ?
N3 C45 C49 110.7(2) . . ?
C45 C46 H46 110.5 . . ?
O14 C46 C45 109.1(2) . . ?
O14 C46 H46 110.5 . . ?
O15 C46 C45 108.2(2) . . ?
O15 C46 H46 110.5 . . ?
O15 C46 O14 107.8(2) . . ?
C51 C47 C48 119.3(3) . . ?
C52 C47 C48 121.0(3) . . ?
C52 C47 C51 61.0(2) . . ?
O14 C47 C48 113.1(2) . . ?
O14 C47 C51 118.4(2) . . ?
O14 C47 C52 114.6(3) . . ?
C47 C48 H48 110.4 . . ?
C47 C48 C49 110.0(2) . . ?
C49 C48 H48 110.4 . . ?
O17 C48 C47 109.8(2) . . ?
O17 C48 H48 110.4 . . ?
O17 C48 C49 105.8(2) . . ?
C45 C49 C48 110.6(2) . . ?
C45 C49 H49 110.1 . . ?
C48 C49 H49 110.1 . . ?
O16 C49 C45 108.06(19) . . ?
O16 C49 C48 107.9(2) . . ?
O16 C49 H49 110.1 . . ?
H50A C50 H50B 109.5 . . ?
H50A C50 H50C 109.5 . . ?
H50B C50 H50C 109.5 . . ?
O15 C50 H50A 109.5 . . ?
O15 C50 H50B 109.5 . . ?
O15 C50 H50C 109.5 . . ?
C47 C51 H51A 117.8 . . ?
C47 C51 H51B 117.8 . . ?
C47 C51 C52 59.36(19) . . ?
H51A C51 H51B 115.0 . . ?
C52 C51 H51A 117.8 . . ?
C52 C51 H51B 117.8 . . ?
C47 C52 C51 59.66(19) . . ?
C47 C52 H52A 117.8 . . ?
C47 C52 H52B 117.8 . . ?
C51 C52 H52A 117.8 . . ?
C51 C52 H52B 117.8 . . ?
H52A C52 H52B 114.9 . . ?
H53A C53A H53B 108.6 . . ?
C54 C53A H53A 110.4 . . ?
C54 C53A H53B 110.4 . . ?
O16 C53A H53A 110.4 . . ?
O16 C53A H53B 110.4 . . ?
O16 C53A C54 106.8(3) . . ?
H53C C53B H53D 108.6 . . ?
C54 C53B H53C 110.4 . . ?
C54 C53B H53D 110.4 . . ?
O16 C53B H53C 110.4 . . ?
O16 C53B H53D 110.4 . . ?
O16 C53B C54 106.7(4) . . ?
C55 C54 C53A 114.0(7) . . ?
C55 C54 C53B 132.3(10) . . ?
C59 C54 C53A 127.2(7) . . ?
C59 C54 C53B 108.7(10) . . ?
C59 C54 C55 118.8(3) . . ?
C54 C55 H55 119.6 . . ?
C56 C55 C54 120.9(4) . . ?
C56 C55 H55 119.6 . . ?
C55 C56 H56 119.7 . . ?
C55 C56 C57 120.6(3) . . ?
C57 C56 H56 119.7 . . ?
C56 C57 H57 120.3 . . ?
C56 C57 C58 119.4(3) . . ?
C58 C57 H57 120.3 . . ?
C57 C58 H58 120.2 . . ?
C57 C58 C59 119.6(4) . . ?
C59 C58 H58 120.2 . . ?
C54 C59 C58 120.7(3) . . ?
C54 C59 H59 119.6 . . ?
C58 C59 H59 119.6 . . ?
O17 C60 C61 111.6(3) . . ?
O18A C60 C61 124.8(3) . . ?
O18A C60 O17 122.9(3) . . ?
O18B C60 C61 125.4(5) . . ?
O18B C60 O17 112.7(6) . . ?
C60 C61 H61 108.7 . . ?
C60 C61 C62 110.8(3) . . ?
C60 C61 C63 108.8(2) . . ?
C62 C61 H61 108.7 . . ?
C62 C61 C63 110.9(3) . . ?
C63 C61 H61 108.7 . . ?
C61 C62 H62A 109.5 . . ?
C61 C62 H62B 109.5 . . ?
C61 C62 H62C 109.5 . . ?
H62A C62 H62B 109.5 . . ?
H62A C62 H62C 109.5 . . ?
H62B C62 H62C 109.5 . . ?
C61 C63 H63A 109.5 . . ?
C61 C63 H63B 109.5 . . ?
C61 C63 H63C 109.5 . . ?
H63A C63 H63B 109.5 . . ?
H63A C63 H63C 109.5 . . ?
H63B C63 H63C 109.5 . . ?
C44 N3 C45 121.8(2) . . ?
C44 N3 H3 120(2) . . ?
C45 N3 H3 118(2) . . ?
C47 O14 C46 112.19(19) . . ?
C46 O15 C50 113.1(2) . . ?
C53A O16 C49 113.0(3) . . ?
C53B O16 C49 116.0(4) . . ?
C60 O17 C48 118.0(2) . . ?

loop_
_geom_bond_atom_site_label_1
_geom_bond_atom_site_label_2
_geom_bond_distance
_geom_bond_site_symmetry_2
_geom_bond_publ_flag
C1 H1A 0.9800 . ?
C1 H1B 0.9800 . ?
C1 H1C 0.9800 . ?
C1 C2 1.512(4) . ?
C2 N1 1.337(3) . ?
C2 O1 1.227(3) . ?
C3 H3A 1.0000 . ?
C3 C4 1.522(3) . ?
C3 C7 1.528(3) . ?
C3 N1 1.455(3) . ?
C4 H4 1.0000 . ?
C4 O2 1.434(3) . ?
C4 O3 1.384(3) . ?
C5 C6 1.497(4) . ?
C5 C9 1.494(3) . ?
C5 C10 1.488(4) . ?
C5 O2 1.406(3) . ?
C6 H6 1.0000 . ?
C6 C7 1.529(3) . ?
C6 O4 1.443(3) . ?
C7 H7 1.0000 . ?
C7 O6 1.428(2) . ?
C8 H8A 0.9800 . ?
C8 H8B 0.9800 . ?
C8 H8C 0.9800 . ?
C8 O3 1.421(4) . ?
C9 H9A 0.9900 . ?
C9 H9B 0.9900 . ?
C9 C10 1.506(5) . ?
C10 H10A 0.9900 . ?
C10 H10B 0.9900 . ?
C11 C12 1.502(3) . ?
C11 O4 1.352(3) . ?
C11 O5 1.195(3) . ?
C12 H12 1.0000 . ?
C12 C13 1.505(4) . ?
C12 C14 1.528(5) . ?
C13 H13A 0.9800 . ?
C13 H13B 0.9800 . ?
C13 H13C 0.9800 . ?
C14 H14A 0.9800 . ?
C14 H14B 0.9800 . ?
C14 H14C 0.9800 . ?
C15 H15A 0.9900 . ?
C15 H15B 0.9900 . ?
C15 C16 1.507(4) . ?
C15 O6 1.412(3) . ?
C16 C17 1.391(5) . ?
C16 C21 1.366(5) . ?
C17 H17 0.9500 . ?
C17 C18 1.386(4) . ?
C18 H18 0.9500 . ?
C18 C19 1.372(5) . ?
C19 H19 0.9500 . ?
C19 C20 1.377(5) . ?
C20 H20 0.9500 . ?
C20 C21 1.384(5) . ?
C21 H21 0.9500 . ?
N1 H1 0.85(3) . ?
C22 H22A 0.9800 . ?
C22 H22B 0.9800 . ?
C22 H22C 0.9800 . ?
C22 C23 1.499(4) . ?
C23 N2 1.336(3) . ?
C23 O7 1.226(3) . ?
C24 H24 1.0000 . ?
C24 C25 1.526(3) . ?
C24 C28 1.530(4) . ?
C24 N2 1.443(3) . ?
C25 H25 1.0000 . ?
C25 O8 1.436(3) . ?
C25 O9 1.375(3) . ?
C26 C27 1.505(4) . ?
C26 C30 1.503(4) . ?
C26 C31 1.485(4) . ?
C26 O8 1.410(4) . ?
C27 H27 1.0000 . ?
C27 C28 1.520(4) . ?
C27 O10 1.441(3) . ?
C28 H28 1.0000 . ?
C28 O12 1.418(3) . ?
C29 H29A 0.9800 . ?
C29 H29B 0.9800 . ?
C29 H29C 0.9800 . ?
C29 O9 1.418(4) . ?
C30 H30A 0.9900 . ?
C30 H30B 0.9900 . ?
C30 C31 1.496(6) . ?
C31 H31A 0.9900 . ?
C31 H31B 0.9900 . ?
C32 C33A 1.554(6) . ?
C32 C33B 1.554(6) . ?
C32 O10 1.322(4) . ?
C32 O11 1.206(5) . ?
C33A H33A 1.0000 . ?
C33A C34A 1.509(6) . ?
C33A C35A 1.520(6) . ?
C33B H33B 1.0000 . ?
C33B C34B 1.521(6) . ?
C33B C35B 1.526(7) . ?
C34A H34A 0.9800 . ?
C34A H34B 0.9800 . ?
C34A H34C 0.9800 . ?
C34B H34D 0.9800 . ?
C34B H34E 0.9800 . ?
C34B H34F 0.9800 . ?
C35A H35A 0.9800 . ?
C35A H35B 0.9800 . ?
C35A H35C 0.9800 . ?
C35B H35D 0.9800 . ?
C35B H35E 0.9800 . ?
C35B H35F 0.9800 . ?
C36 H36A 0.9900 . ?
C36 H36B 0.9900 . ?
C36 C37 1.498(4) . ?
C36 O12 1.418(3) . ?
C37 C38 1.385(4) . ?
C37 C42 1.375(4) . ?
C38 H38 0.9500 . ?
C38 C39 1.386(5) . ?
C39 H39 0.9500 . ?
C39 C40 1.371(5) . ?
C40 H40 0.9500 . ?
C40 C41 1.369(4) . ?
C41 H41 0.9500 . ?
C41 C42 1.393(4) . ?
C42 H42 0.9500 . ?
N2 H2 0.85(4) . ?
C43 H43A 0.9800 . ?
C43 H43B 0.9800 . ?
C43 H43C 0.9800 . ?
C43 C44 1.508(4) . ?
C44 N3 1.340(3) . ?
C44 O13 1.229(3) . ?
C45 H45 1.0000 . ?
C45 C46 1.518(4) . ?
C45 C49 1.525(4) . ?
C45 N3 1.448(3) . ?
C46 H46 1.0000 . ?
C46 O14 1.428(3) . ?
C46 O15 1.387(3) . ?
C47 C48 1.504(4) . ?
C47 C51 1.494(4) . ?
C47 C52 1.490(4) . ?
C47 O14 1.409(3) . ?
C48 H48 1.0000 . ?
C48 C49 1.529(4) . ?
C48 O17 1.447(3) . ?
C49 H49 1.0000 . ?
C49 O16 1.419(3) . ?
C50 H50A 0.9800 . ?
C50 H50B 0.9800 . ?
C50 H50C 0.9800 . ?
C50 O15 1.421(4) . ?
C51 H51A 0.9900 . ?
C51 H51B 0.9900 . ?
C51 C52 1.514(5) . ?
C52 H52A 0.9900 . ?
C52 H52B 0.9900 . ?
C53A H53A 0.9900 . ?
C53A H53B 0.9900 . ?
C53A C54 1.530(6) . ?
C53A O16 1.412(5) . ?
C53B H53C 0.9900 . ?
C53B H53D 0.9900 . ?
C53B C54 1.530(7) . ?
C53B O16 1.413(6) . ?
C54 C55 1.375(5) . ?
C54 C59 1.374(5) . ?
C55 H55 0.9500 . ?
C55 C56 1.368(6) . ?
C56 H56 0.9500 . ?
C56 C57 1.372(6) . ?
C57 H57 0.9500 . ?
C57 C58 1.380(5) . ?
C58 H58 0.9500 . ?
C58 C59 1.388(5) . ?
C59 H59 0.9500 . ?
C60 C61 1.501(4) . ?
C60 O17 1.326(3) . ?
C60 O18A 1.251(5) . ?
C60 O18B 1.182(7) . ?
C61 H61 1.0000 . ?
C61 C62 1.517(4) . ?
C61 C63 1.528(4) . ?
C62 H62A 0.9800 . ?
C62 H62B 0.9800 . ?
C62 H62C 0.9800 . ?
C63 H63A 0.9800 . ?
C63 H63B 0.9800 . ?
C63 H63C 0.9800 . ?
N3 H3 0.78(3) . ?

loop_
_geom_torsion_atom_site_label_1
_geom_torsion_atom_site_label_2
_geom_torsion_atom_site_label_3
_geom_torsion_atom_site_label_4
_geom_torsion
_geom_torsion_site_symmetry_1
_geom_torsion_site_symmetry_2
_geom_torsion_site_symmetry_3
_geom_torsion_site_symmetry_4
_geom_torsion_publ_flag
C1 C2 N1 C3 -178.0(3) . . . . ?
C3 C4 O2 C5 63.0(2) . . . . ?
C3 C4 O3 C8 -163.3(2) . . . . ?
C3 C7 O6 C15 -145.9(3) . . . . ?
C4 C3 C7 C6 50.2(2) . . . . ?
C4 C3 C7 O6 -67.6(2) . . . . ?
C4 C3 N1 C2 -142.0(2) . . . . ?
C5 C6 C7 C3 -46.6(2) . . . . ?
C5 C6 C7 O6 71.0(2) . . . . ?
C5 C6 O4 C11 -146.7(2) . . . . ?
C6 C5 C9 C10 -111.6(3) . . . . ?
C6 C5 C10 C9 107.4(3) . . . . ?
C6 C5 O2 C4 -61.0(2) . . . . ?
C6 C7 O6 C15 93.7(3) . . . . ?
C7 C3 C4 O2 -57.5(2) . . . . ?
C7 C3 C4 O3 -174.76(17) . . . . ?
C7 C3 N1 C2 96.3(3) . . . . ?
C7 C6 O4 C11 92.2(2) . . . . ?
C9 C5 C6 C7 -94.1(3) . . . . ?
C9 C5 C6 O4 144.8(2) . . . . ?
C9 C5 O2 C4 84.9(3) . . . . ?
C10 C5 C6 C7 -165.2(2) . . . . ?
C10 C5 C6 O4 73.8(3) . . . . ?
C10 C5 O2 C4 153.6(2) . . . . ?
C12 C11 O4 C6 167.2(2) . . . . ?
C15 C16 C17 C18 177.0(3) . . . . ?
C15 C16 C21 C20 -178.3(4) . . . . ?
C16 C15 O6 C7 -168.0(3) . . . . ?
C16 C17 C18 C19 1.0(5) . . . . ?
C17 C16 C21 C20 0.1(6) . . . . ?
C17 C18 C19 C20 0.6(6) . . . . ?
C18 C19 C20 C21 -1.9(7) . . . . ?
C19 C20 C21 C16 1.6(7) . . . . ?
C21 C16 C17 C18 -1.4(5) . . . . ?
N1 C3 C4 O2 -179.24(17) . . . . ?
N1 C3 C4 O3 63.5(2) . . . . ?
N1 C3 C7 C6 171.63(17) . . . . ?
N1 C3 C7 O6 53.8(2) . . . . ?
O1 C2 N1 C3 0.4(5) . . . . ?
O2 C4 O3 C8 78.1(3) . . . . ?
O2 C5 C6 C7 51.8(3) . . . . ?
O2 C5 C6 O4 -69.2(2) . . . . ?
O2 C5 C9 C10 104.2(3) . . . . ?
O2 C5 C10 C9 -110.1(2) . . . . ?
O3 C4 O2 C5 -178.92(18) . . . . ?
O4 C6 C7 C3 72.9(2) . . . . ?
O4 C6 C7 O6 -169.56(18) . . . . ?
O4 C11 C12 C13 52.8(3) . . . . ?
O4 C11 C12 C14 -71.6(3) . . . . ?
O5 C11 C12 C13 -129.7(3) . . . . ?
O5 C11 C12 C14 105.9(3) . . . . ?
O5 C11 O4 C6 -10.4(3) . . . . ?
O6 C15 C16 C17 -64.0(4) . . . . ?
O6 C15 C16 C21 114.4(4) . . . . ?
C22 C23 N2 C24 -179.7(3) . . . . ?
C24 C25 O8 C26 61.7(3) . . . . ?
C24 C25 O9 C29 -168.8(3) . . . . ?
C24 C28 O12 C36 -130.6(3) . . . . ?
C25 C24 C28 C27 50.8(3) . . . . ?
C25 C24 C28 O12 -67.4(3) . . . . ?
C25 C24 N2 C23 -135.1(3) . . . . ?
C26 C27 C28 C24 -49.8(3) . . . . ?
C26 C27 C28 O12 69.1(3) . . . . ?
C26 C27 O10 C32 -93.0(3) . . . . ?
C27 C26 C30 C31 -112.0(4) . . . . ?
C27 C26 C31 C30 109.0(3) . . . . ?
C27 C26 O8 C25 -63.1(3) . . . . ?
C27 C28 O12 C36 109.2(3) . . . . ?
C28 C24 C25 O8 -55.6(2) . . . . ?
C28 C24 C25 O9 -173.1(2) . . . . ?
C28 C24 N2 C23 101.8(3) . . . . ?
C28 C27 O10 C32 149.1(3) . . . . ?
C30 C26 C27 C28 -88.3(3) . . . . ?
C30 C26 C27 O10 156.2(3) . . . . ?
C30 C26 O8 C25 82.5(3) . . . . ?
C31 C26 C27 C28 -159.9(3) . . . . ?
C31 C26 C27 O10 84.6(4) . . . . ?
C31 C26 O8 C25 150.4(3) . . . . ?
C33A C32 O10 C27 174.4(3) . . . . ?
C33B C32 O10 C27 147.1(5) . . . . ?
C36 C37 C38 C39 -176.5(3) . . . . ?
C36 C37 C42 C41 176.0(3) . . . . ?
C37 C36 O12 C28 -169.6(3) . . . . ?
C37 C38 C39 C40 -0.1(5) . . . . ?
C38 C37 C42 C41 -2.2(5) . . . . ?
C38 C39 C40 C41 -1.0(5) . . . . ?
C39 C40 C41 C42 0.6(5) . . . . ?
C40 C41 C42 C37 1.1(5) . . . . ?
C42 C37 C38 C39 1.8(4) . . . . ?
N2 C24 C25 O8 -178.65(18) . . . . ?
N2 C24 C25 O9 63.8(2) . . . . ?
N2 C24 C28 C27 173.06(19) . . . . ?
N2 C24 C28 O12 54.8(3) . . . . ?
O7 C23 N2 C24 -1.3(4) . . . . ?
O8 C25 O9 C29 72.8(3) . . . . ?
O8 C26 C27 C28 56.1(3) . . . . ?
O8 C26 C27 O10 -59.4(3) . . . . ?
O8 C26 C30 C31 105.2(3) . . . . ?
O8 C26 C31 C30 -108.1(3) . . . . ?
O9 C25 O8 C26 179.3(2) . . . . ?
O10 C27 C28 C24 67.1(3) . . . . ?
O10 C27 C28 O12 -174.1(2) . . . . ?
O10 C32 C33A C34A 168.2(6) . . . . ?
O10 C32 C33A C35A -70.3(6) . . . . ?
O10 C32 C33B C34B 31.0(8) . . . . ?
O10 C32 C33B C35B -89.7(6) . . . . ?
O11 C32 C33A C34A -3.7(9) . . . . ?
O11 C32 C33A C35A 117.8(6) . . . . ?
O11 C32 C33B C34B -167.5(6) . . . . ?
O11 C32 C33B C35B 71.8(7) . . . . ?
O11 C32 O10 C27 -12.5(6) . . . . ?
O12 C36 C37 C38 101.8(4) . . . . ?
O12 C36 C37 C42 -76.5(4) . . . . ?
C43 C44 N3 C45 -178.9(3) . . . . ?
C45 C46 O14 C47 62.4(2) . . . . ?
C45 C46 O15 C50 -164.1(3) . . . . ?
C45 C49 O16 C53A -151.7(9) . . . . ?
C45 C49 O16 C53B -128.4(11) . . . . ?
C46 C45 C49 C48 53.1(2) . . . . ?
C46 C45 C49 O16 -64.8(2) . . . . ?
C46 C45 N3 C44 -145.6(3) . . . . ?
C47 C48 C49 C45 -49.3(3) . . . . ?
C47 C48 C49 O16 68.7(3) . . . . ?
C47 C48 O17 C60 -98.5(3) . . . . ?
C48 C47 C51 C52 -111.4(3) . . . . ?
C48 C47 C52 C51 108.6(3) . . . . ?
C48 C47 O14 C46 -60.8(3) . . . . ?
C48 C49 O16 C53A 88.7(9) . . . . ?
C48 C49 O16 C53B 111.9(11) . . . . ?
C49 C45 C46 O14 -58.5(2) . . . . ?
C49 C45 C46 O15 -175.50(19) . . . . ?
C49 C45 N3 C44 92.2(3) . . . . ?
C49 C48 O17 C60 142.9(3) . . . . ?
C51 C47 C48 C49 -93.4(3) . . . . ?
C51 C47 C48 O17 150.6(2) . . . . ?
C51 C47 O14 C46 86.0(3) . . . . ?
C52 C47 C48 C49 -165.2(3) . . . . ?
C52 C47 C48 O17 78.8(3) . . . . ?
C52 C47 O14 C46 155.0(2) . . . . ?
C53A C54 C55 C56 -177.3(6) . . . . ?
C53A C54 C59 C58 176.6(6) . . . . ?
C53B C54 C55 C56 173.9(5) . . . . ?
C53B C54 C59 C58 -175.7(4) . . . . ?
C54 C53A O16 C49 179.2(7) . . . . ?
C54 C53B O16 C49 -163.0(9) . . . . ?
C54 C55 C56 C57 -0.1(6) . . . . ?
C55 C54 C59 C58 -0.6(5) . . . . ?
C55 C56 C57 C58 0.3(6) . . . . ?
C56 C57 C58 C59 -0.7(5) . . . . ?
C57 C58 C59 C54 0.8(5) . . . . ?
C59 C54 C55 C56 0.2(5) . . . . ?
C61 C60 O17 C48 165.5(2) . . . . ?
N3 C45 C46 O14 178.97(19) . . . . ?
N3 C45 C46 O15 61.9(3) . . . . ?
N3 C45 C49 C48 175.46(18) . . . . ?
N3 C45 C49 O16 57.6(2) . . . . ?
O13 C44 N3 C45 0.9(5) . . . . ?
O14 C46 O15 C50 78.0(3) . . . . ?
O14 C47 C48 C49 53.1(3) . . . . ?
O14 C47 C48 O17 -63.0(3) . . . . ?
O14 C47 C51 C52 104.0(3) . . . . ?
O14 C47 C52 C51 -110.2(3) . . . . ?
O15 C46 O14 C47 179.6(2) . . . . ?
O16 C53A C54 C55 123.9(10) . . . . ?
O16 C53A C54 C59 -53.4(15) . . . . ?
O16 C53B C54 C55 100.0(13) . . . . ?
O16 C53B C54 C59 -85.9(14) . . . . ?
O17 C48 C49 C45 69.2(3) . . . . ?
O17 C48 C49 O16 -172.8(2) . . . . ?
O17 C60 C61 C62 176.3(3) . . . . ?
O17 C60 C61 C63 -61.5(4) . . . . ?
O18A C60 C61 C62 -12.5(5) . . . . ?
O18A C60 C61 C63 109.7(4) . . . . ?
O18A C60 O17 C48 -5.9(5) . . . . ?
O18B C60 C61 C62 34.0(10) . . . . ?
O18B C60 C61 C63 156.2(9) . . . . ?
O18B C60 O17 C48 -47.2(8) . . . . ?
